data_4350697
loop_
_publ_author_name
'Riener, Korbinian'
'Bitzer, Mario J.'
'P\"othig, Alexander'
'Raba, Andreas'
'Cokoja, Mirza'
'Herrmann, Wolfgang A.'
'K\"uhn, Fritz E'

_publ_section_title
;
 On the concept of hemilability: insights into a donor-functionalized
 iridium(I) NHC motif and its impact on reactivity.
;
_journal_issue 24
_journal_name_full 'Inorganic chemistry'
_journal_page_first 12767
_journal_page_last 12777
_journal_paper_doi 10.1021/ic5016324
_journal_volume 53
_journal_year 2014
_chemical_compound_source 'see text'
_chemical_formula_moiety 'C26 H35 Ir N4 P, F6 P'
_chemical_formula_sum 'C26 H35 F6 Ir N4 P2'
_chemical_formula_weight 771.74
_space_group_IT_number 2
_space_group_name_Hall '-P 1'
_space_group_name_H-M_alt 'P -1'
_symmetry_cell_setting triclinic
_symmetry_Int_Tables_number 2
_symmetry_space_group_name_Hall '-P 1'
_symmetry_space_group_name_H-M 'P -1'
_atom_sites_solution_hydrogens geom
_cell_angle_alpha 105.252(2)
_cell_angle_beta 94.272(1)
_cell_angle_gamma 95.896(1)
_cell_formula_units_Z 2
_cell_length_a 9.5594(3)
_cell_length_b 12.1179(4)
_cell_length_c 12.6163(4)
_cell_measurement_reflns_used 5405
_cell_measurement_temperature 123
_cell_measurement_theta_max 23.3327
_cell_measurement_theta_min 2.7442
_cell_volume 1394.67(8)
_computing_cell_refinement 'SAINT (Bruker, 2008b)'
_computing_data_collection 'APEX II Control Software (Bruker, 2008a)'
_computing_data_reduction 'SAINT (Bruker, 2008b)'
_computing_molecular_graphics 'PLATON (Spek, 2011)'
_computing_publication_material 'PLATON (Spek, 2011), enCIFer (Allen, 2004)'
_computing_structure_refinement 'SHELXL97 (Sheldrick, 1997), SHELXLE (Huebschle, 2011)'
_computing_structure_solution 'SHELXS97 (Sheldrick, 1997)'
_diffrn_ambient_temperature 123
_diffrn_detector ' CCD plate '
_diffrn_detector_area_resol_mean 16
_diffrn_measured_fraction_theta_full 0.999
_diffrn_measured_fraction_theta_max 0.997
_diffrn_measurement_device ' \k-geometry diffractometer '
_diffrn_measurement_device_type ' Bruker APEX-II CCD '
_diffrn_measurement_method ' phi- and omega-rotation '
_diffrn_radiation_monochromator graphite
_diffrn_radiation_probe x-ray
_diffrn_radiation_source 'fine-focus sealed tube'
_diffrn_radiation_type MoK\a
_diffrn_radiation_wavelength 0.71073
_diffrn_reflns_av_R_equivalents 0.0768
_diffrn_reflns_av_sigmaI/netI 0.0528
_diffrn_reflns_limit_h_max 11
_diffrn_reflns_limit_h_min -11
_diffrn_reflns_limit_k_max 14
_diffrn_reflns_limit_k_min -14
_diffrn_reflns_limit_l_max 15
_diffrn_reflns_limit_l_min -15
_diffrn_reflns_number 38680
_diffrn_reflns_reduction_process
;
;
_diffrn_reflns_theta_full 25.24
_diffrn_reflns_theta_max 25.42
_diffrn_reflns_theta_min 2.07
_exptl_absorpt_coefficient_mu 4.966
_exptl_absorpt_correction_T_max 0.7452
_exptl_absorpt_correction_T_min 0.6294
_exptl_absorpt_correction_type multi-scan
_exptl_absorpt_process_details 'SADABS, Bruker, 2008b'
_exptl_crystal_colour yellow
_exptl_crystal_density_diffrn 1.838
_exptl_crystal_density_method 'Not Measured'
_exptl_crystal_description plate
_exptl_crystal_F_000 760
_exptl_crystal_size_max 0.141
_exptl_crystal_size_mid 0.134
_exptl_crystal_size_min 0.014
_refine_diff_density_max 0.927
_refine_diff_density_min -0.710
_refine_diff_density_rms 0.141
_refine_ls_extinction_method none
_refine_ls_goodness_of_fit_ref 1.018
_refine_ls_hydrogen_treatment constr
_refine_ls_matrix_type full
_refine_ls_number_parameters 421
_refine_ls_number_reflns 5137
_refine_ls_number_restraints 168
_refine_ls_restrained_S_all 1.060
_refine_ls_R_factor_all 0.0422
_refine_ls_R_factor_gt 0.0290
_refine_ls_shift/su_max 0.004
_refine_ls_shift/su_mean 0.000
_refine_ls_structure_factor_coef Fsqd
_refine_ls_weighting_details 'W=1/[\S^2^(FO^2^)+(0.0169P)^2^+2.1529P] WHERE P=(FO^2^+2FC^2^)/3'
_refine_ls_weighting_scheme calc
_refine_ls_wR_factor_gt 0.0496
_refine_ls_wR_factor_ref 0.0526
_reflns_number_gt 4398
_reflns_number_total 5137
_reflns_threshold_expression i>2\s(i)
_cod_data_source_file ic5016324_si_002.cif
_cod_data_source_block compound_10
_cod_database_code 4350697

loop_
_symmetry_equiv_pos_site_id
_symmetry_equiv_pos_as_xyz
1 x,y,z
2 -x,-y,-z

loop_
_atom_site_aniso_label
_atom_site_aniso_U_11
_atom_site_aniso_U_22
_atom_site_aniso_U_33
_atom_site_aniso_U_23
_atom_site_aniso_U_13
_atom_site_aniso_U_12
Ir1 0.0109(1) 0.0102(1) 0.0127(1) 0.0037(1) 0.0009(1) 0.0016(1)
P1 0.0185(7) 0.0176(6) 0.0176(7) 0.0043(5) 0.0043(5) 0.0050(5)
N1 0.013(2) 0.0089(19) 0.018(2) 0.0046(16) 0.0001(16) 0.0000(15)
N2 0.013(2) 0.015(2) 0.010(2) 0.0010(16) 0.0021(16) 0.0018(16)
N3 0.015(2) 0.011(2) 0.016(2) 0.0026(17) 0.0026(16) 0.0004(16)
N4 0.026(2) 0.016(2) 0.018(2) 0.0045(18) -0.0002(18) 0.0044(18)
C1 0.022(3) 0.011(2) 0.006(2) -0.0021(19) 0.0041(19) 0.001(2)
C2 0.011(2) 0.019(3) 0.024(3) 0.003(2) -0.003(2) -0.003(2)
C3 0.010(2) 0.017(2) 0.021(3) 0.007(2) -0.0032(19) 0.0013(19)
C4 0.022(3) 0.007(2) 0.009(2) 0.0002(19) 0.001(2) -0.0004(19)
C5 0.023(3) 0.016(2) 0.012(2) 0.002(2) 0.002(2) 0.006(2)
C6 0.034(3) 0.011(2) 0.021(3) 0.009(2) -0.003(2) 0.004(2)
C7 0.028(3) 0.013(2) 0.020(3) 0.006(2) 0.002(2) -0.002(2)
C8 0.016(2) 0.017(2) 0.019(3) 0.004(2) 0.003(2) 0.000(2)
C9 0.021(3) 0.020(3) 0.036(3) 0.014(2) -0.004(2) 0.004(2)
C10 0.017(2) 0.012(2) 0.021(3) 0.006(2) 0.000(2) -0.0029(19)
C11 0.015(2) 0.019(3) 0.020(3) 0.008(2) -0.003(2) -0.004(2)
C12 0.028(3) 0.030(3) 0.029(3) 0.021(3) -0.006(2) -0.007(2)
C13 0.035(3) 0.021(3) 0.035(3) 0.016(3) -0.015(3) -0.004(2)
C14 0.036(3) 0.015(3) 0.029(3) 0.002(2) -0.007(2) 0.004(2)
C15 0.027(3) 0.035(3) 0.034(3) 0.016(3) 0.013(2) 0.000(2)
C16 0.014(2) 0.018(2) 0.018(3) 0.007(2) -0.0021(19) -0.0013(19)
C17 0.022(3) 0.015(2) 0.013(3) 0.009(2) -0.002(2) 0.000(2)
C18 0.021(3) 0.020(3) 0.024(3) 0.007(2) 0.000(2) 0.007(2)
C19 0.013(3) 0.024(3) 0.034(3) 0.009(2) 0.000(2) 0.002(2)
C20 0.012(2) 0.017(3) 0.021(3) 0.008(2) -0.004(2) -0.006(2)
C21 0.016(2) 0.010(2) 0.019(3) 0.003(2) -0.001(2) -0.0036(19)
C22 0.024(3) 0.020(3) 0.018(3) 0.002(2) 0.000(2) -0.001(2)
C23 0.023(3) 0.020(3) 0.016(3) 0.002(2) 0.000(2) 0.003(2)
C24 0.018(3) 0.040(3) 0.030(3) 0.012(3) 0.008(2) 0.007(2)
C25 0.028(3) 0.019(3) 0.017(3) 0.000(2) 0.005(2) 0.001(2)
C26 0.033(3) 0.024(3) 0.031(3) 0.004(2) 0.011(2) 0.018(2)
P2 0.0266(16) 0.0179(15) 0.0363(17) -0.0034(11) 0.0006(11) 0.0021(11)
F1 0.029(2) 0.034(3) 0.103(5) 0.026(3) -0.003(2) 0.0011(18)
F2 0.037(2) 0.057(4) 0.109(6) -0.008(4) -0.020(2) 0.013(2)
F3 0.062(4) 0.022(2) 0.049(3) -0.0083(19) -0.009(2) 0.015(2)
F4 0.074(4) 0.059(4) 0.096(4) 0.041(3) 0.039(3) 0.021(3)
F5 0.097(5) 0.051(3) 0.089(4) -0.043(3) -0.004(4) 0.009(3)
F6 0.110(5) 0.059(4) 0.067(4) 0.025(3) 0.033(3) 0.009(3)
P2A 0.024(2) 0.024(2) 0.036(2) 0.0130(18) 0.0007(16) -0.0030(16)
F1A 0.023(2) 0.038(4) 0.075(5) 0.007(4) 0.001(2) -0.001(2)
F2A 0.027(3) 0.039(5) 0.069(5) -0.005(4) 0.005(2) 0.000(3)
F3A 0.054(5) 0.092(5) 0.040(3) 0.002(2) -0.007(2) -0.003(5)
F4A 0.043(4) 0.045(3) 0.103(5) 0.048(3) -0.002(5) -0.008(3)
F5A 0.032(4) 0.087(5) 0.036(3) 0.007(2) 0.002(2) -0.014(4)
F6A 0.047(4) 0.039(3) 0.112(5) 0.045(3) 0.000(5) -0.007(3)

loop_
_atom_site_label
_atom_site_type_symbol
_atom_site_thermal_displace_type
_atom_site_fract_x
_atom_site_fract_y
_atom_site_fract_z
_atom_site_occupancy
_atom_site_U_iso_or_equiv
_atom_site_calc_flag
_atom_site_refinement_flags
_atom_site_disorder_assembly
_atom_site_disorder_group
Ir1 Ir Uani 0.38645(2) 0.16687(2) 0.19343(2) 1.000 0.0112(1) d . . .
P1 P Uani 0.31307(13) 0.28014(10) 0.35716(10) 1.000 0.0177(4) d . . .
N1 N Uani 0.6760(4) 0.3293(3) 0.2524(3) 1.000 0.0133(11) d . . .
N2 N Uani 0.6626(4) 0.1747(3) 0.3066(3) 1.000 0.0131(12) d . . .
N3 N Uani 0.4592(4) 0.0517(3) 0.2793(3) 1.000 0.0143(12) d . . .
N4 N Uani 0.5560(4) 0.4885(3) 0.2631(3) 1.000 0.0200(12) d . . .
C1 C Uani 0.5860(5) 0.2331(4) 0.2460(3) 1.000 0.0138(14) d . . .
C2 C Uani 0.8005(5) 0.3349(4) 0.3194(4) 1.000 0.0192(16) d . . .
C3 C Uani 0.7938(4) 0.2400(4) 0.3538(4) 1.000 0.0159(14) d . . .
C4 C Uani 0.5981(5) 0.0706(4) 0.3188(3) 1.000 0.0132(14) d . . .
C5 C Uani 0.6673(5) -0.0078(4) 0.3597(4) 1.000 0.0171(14) d . . .
C6 C Uani 0.5814(5) -0.1035(4) 0.3701(4) 1.000 0.0213(16) d . . .
C7 C Uani 0.4363(5) -0.1188(4) 0.3403(4) 1.000 0.0204(16) d . . .
C8 C Uani 0.3803(5) -0.0414(4) 0.2936(4) 1.000 0.0176(14) d . . .
C9 C Uani 0.8244(5) 0.0009(4) 0.3842(4) 1.000 0.0247(17) d . . .
C10 C Uani 0.6437(5) 0.4221(4) 0.2073(4) 1.000 0.0168(14) d . . .
C11 C Uani 0.7064(5) 0.4387(4) 0.1158(4) 1.000 0.0182(16) d . . .
C12 C Uani 0.6704(5) 0.5331(4) 0.0808(4) 1.000 0.0278(17) d . . .
C13 C Uani 0.5797(5) 0.6018(4) 0.1349(4) 1.000 0.0303(17) d . . .
C14 C Uani 0.5232(5) 0.5780(4) 0.2256(4) 1.000 0.0279(17) d . . .
C15 C Uani 0.8033(5) 0.3586(4) 0.0570(4) 1.000 0.0305(17) d . . .
C16 C Uani 0.4206(5) 0.2027(4) 0.0388(4) 1.000 0.0167(14) d . . .
C17 C Uani 0.3215(5) 0.2727(4) 0.0937(4) 1.000 0.0161(16) d . . .
C18 C Uani 0.1632(5) 0.2520(4) 0.0540(4) 1.000 0.0213(17) d . . .
C19 C Uani 0.0777(5) 0.1670(4) 0.1027(4) 1.000 0.0236(17) d . . .
C20 C Uani 0.1669(5) 0.0862(4) 0.1424(4) 1.000 0.0170(16) d . . .
C21 C Uani 0.2573(4) 0.0220(4) 0.0737(4) 1.000 0.0157(14) d . . .
C22 C Uani 0.2606(5) 0.0193(4) -0.0470(4) 1.000 0.0217(17) d . . .
C23 C Uani 0.3835(5) 0.1014(4) -0.0618(4) 1.000 0.0203(17) d . . .
C24 C Uani 0.1843(5) 0.2039(4) 0.4192(4) 1.000 0.0283(17) d . . .
C25 C Uani 0.4541(5) 0.3364(4) 0.4693(4) 1.000 0.0223(17) d . . .
C26 C Uani 0.2341(5) 0.4074(4) 0.3502(4) 1.000 0.0286(17) d . . .
P2 P Uani 1.0474(3) 0.6780(2) 0.2997(3) 0.624(7) 0.0292(9) d DUP A 1
F1 F Uani 1.2042(5) 0.6599(4) 0.3354(7) 0.624(7) 0.055(2) d DUP A 1
F2 F Uani 0.8891(5) 0.6995(6) 0.2724(5) 0.624(7) 0.075(2) d DUP A 1
F3 F Uani 1.0662(6) 0.7954(4) 0.3961(4) 0.624(7) 0.0479(18) d DUP A 1
F4 F Uani 0.9941(6) 0.6080(5) 0.3817(6) 0.624(7) 0.070(2) d DUP A 1
F5 F Uani 1.0273(7) 0.5632(5) 0.2062(6) 0.624(7) 0.092(2) d DUP A 1
F6 F Uani 1.1043(7) 0.7502(6) 0.2205(4) 0.624(7) 0.076(3) d DUP A 1
P2A P Uani 1.0349(4) 0.6881(4) 0.2774(3) 0.376(7) 0.0277(12) d DUP A 2
F1A F Uani 1.1892(6) 0.6535(6) 0.2618(9) 0.376(7) 0.048(2) d DUP A 2
F2A F Uani 0.8811(6) 0.7208(7) 0.3007(8) 0.376(7) 0.049(3) d DUP A 2
F3A F Uani 1.0844(9) 0.7453(9) 0.4054(4) 0.376(7) 0.067(3) d DUP A 2
F4A F Uani 0.9917(8) 0.5676(6) 0.3003(9) 0.376(7) 0.060(2) d DUP A 2
F5A F Uani 0.9849(8) 0.6317(9) 0.1531(5) 0.376(7) 0.055(2) d DUP A 2
F6A F Uani 1.0822(9) 0.8091(7) 0.2570(9) 0.376(7) 0.063(2) d DUP A 2
H2 H Uiso 0.87670 0.39580 0.33740 1.000 0.0230 c RU . .
H3 H Uiso 0.86350 0.22010 0.40070 1.000 0.0190 c RU . .
H6 H Uiso 0.62270 -0.15950 0.39810 1.000 0.0250 c RU . .
H7 H Uiso 0.37750 -0.18170 0.35210 1.000 0.0240 c RU . .
H8 H Uiso 0.28190 -0.05340 0.27010 1.000 0.0210 c RU . .
H9A H Uiso 0.85030 -0.07450 0.38690 1.000 0.0370 c RU . .
H9B H Uiso 0.85470 0.05740 0.45560 1.000 0.0370 c RU . .
H9C H Uiso 0.87080 0.02550 0.32600 1.000 0.0370 c RU . .
H12 H Uiso 0.70950 0.54950 0.01870 1.000 0.0330 c RU . .
H13 H Uiso 0.55520 0.66580 0.11070 1.000 0.0360 c RU . .
H14 H Uiso 0.45930 0.62610 0.26240 1.000 0.0330 c RU . .
H15A H Uiso 0.80590 0.36500 -0.01870 1.000 0.0460 c RU . .
H15B H Uiso 0.76850 0.27910 0.05510 1.000 0.0460 c RU . .
H15C H Uiso 0.89870 0.37960 0.09610 1.000 0.0460 c RU . .
H16 H Uiso 0.51520 0.24690 0.03990 1.000 0.0190 c RU . .
H17 H Uiso 0.35990 0.35600 0.12410 1.000 0.0190 c RU . .
H18A H Uiso 0.12460 0.32660 0.07360 1.000 0.0250 c RU . .
H18B H Uiso 0.15100 0.22230 -0.02760 1.000 0.0250 c RU . .
H19A H Uiso 0.03190 0.21100 0.16550 1.000 0.0280 c RU . .
H19B H Uiso 0.00200 0.12070 0.04590 1.000 0.0280 c RU . .
H20 H Uiso 0.12350 0.04740 0.19510 1.000 0.0200 c RU . .
H21 H Uiso 0.26810 -0.05410 0.08820 1.000 0.0190 c RU . .
H22A H Uiso 0.26930 -0.06000 -0.09080 1.000 0.0260 c RU . .
H22B H Uiso 0.17080 0.04130 -0.07470 1.000 0.0260 c RU . .
H23A H Uiso 0.46690 0.05960 -0.07610 1.000 0.0240 c RU . .
H23B H Uiso 0.35860 0.12960 -0.12670 1.000 0.0240 c RU . .
H24A H Uiso 0.17120 0.25240 0.49230 1.000 0.0420 c RU . .
H24B H Uiso 0.21800 0.13230 0.42660 1.000 0.0420 c RU . .
H24C H Uiso 0.09400 0.18550 0.37220 1.000 0.0420 c RU . .
H25A H Uiso 0.41490 0.37900 0.53530 1.000 0.0340 c RU . .
H25B H Uiso 0.52510 0.38830 0.44760 1.000 0.0340 c RU . .
H25C H Uiso 0.49840 0.27240 0.48540 1.000 0.0340 c RU . .
H26A H Uiso 0.20640 0.44510 0.42290 1.000 0.0440 c RU . .
H26B H Uiso 0.15030 0.38550 0.29590 1.000 0.0440 c RU . .
H26C H Uiso 0.30260 0.46080 0.32810 1.000 0.0440 c RU . .

loop_
_atom_type_symbol
_atom_type_description
_atom_type_scat_dispersion_real
_atom_type_scat_dispersion_imag
_atom_type_scat_source
C C 0.0033 0.0016 ' International Tables Vol C Tables 4.2.6.8 and 6.1.1.4'
H H 0.0000 0.0000 ' International Tables Vol C Tables 4.2.6.8 and 6.1.1.4'
F F 0.0171 0.0103 ' International Tables Vol C Tables 4.2.6.8 and 6.1.1.4'
Ir Ir -1.4442 7.9887 ' International Tables Vol C Tables 4.2.6.8 and 6.1.1.4'
N N 0.0061 0.0033 ' International Tables Vol C Tables 4.2.6.8 and 6.1.1.4'
P P 0.1023 0.0942 ' International Tables Vol C Tables 4.2.6.8 and 6.1.1.4'

loop_
_geom_angle_atom_site_label_1
_geom_angle_atom_site_label_2
_geom_angle_atom_site_label_3
_geom_angle
_geom_angle_publ_flag
P1 Ir1 N3 90.54(10) yes
P1 Ir1 C1 90.15(12) yes
P1 Ir1 C16 131.56(14) yes
P1 Ir1 C17 94.99(14) yes
P1 Ir1 C20 89.13(13) yes
P1 Ir1 C21 125.69(11) yes
N3 Ir1 C1 76.70(17) yes
N3 Ir1 C16 135.44(17) yes
N3 Ir1 C17 174.45(17) yes
N3 Ir1 C20 99.64(17) yes
N3 Ir1 C21 89.67(16) yes
C1 Ir1 C16 87.82(17) yes
C1 Ir1 C17 102.86(19) yes
C1 Ir1 C20 176.26(18) yes
C1 Ir1 C21 142.07(17) yes
C16 Ir1 C17 39.17(18) yes
C16 Ir1 C20 95.41(18) yes
C16 Ir1 C21 77.38(18) yes
C17 Ir1 C20 80.86(18) yes
C17 Ir1 C21 87.41(18) yes
C20 Ir1 C21 37.66(17) yes
Ir1 P1 C24 114.49(17) yes
Ir1 P1 C25 114.19(16) yes
Ir1 P1 C26 117.84(16) yes
C24 P1 C25 102.5(2) yes
C24 P1 C26 103.2(2) yes
C25 P1 C26 102.7(2) yes
F1 P2 F2 176.2(5) yes
F1 P2 F3 88.9(4) yes
F1 P2 F4 88.4(4) yes
F1 P2 F5 91.6(4) yes
F1 P2 F6 90.4(4) yes
F2 P2 F3 88.1(3) yes
F2 P2 F4 89.3(4) yes
F2 P2 F5 91.4(4) yes
F2 P2 F6 91.8(4) yes
F3 P2 F4 90.8(4) yes
F3 P2 F5 179.3(4) yes
F3 P2 F6 88.0(3) yes
F4 P2 F5 88.8(4) yes
F4 P2 F6 178.3(4) yes
F5 P2 F6 92.5(4) yes
F1A P2A F2A 176.2(6) yes
F1A P2A F3A 88.9(5) yes
F1A P2A F4A 88.4(5) yes
F1A P2A F5A 91.6(5) yes
F1A P2A F6A 90.4(5) yes
F2A P2A F3A 88.1(5) yes
F2A P2A F4A 89.2(5) yes
F2A P2A F5A 91.3(5) yes
F2A P2A F6A 91.9(5) yes
F3A P2A F4A 90.8(6) yes
F3A P2A F5A 179.3(5) yes
F3A P2A F6A 88.0(6) yes
F4A P2A F5A 88.8(6) yes
F4A P2A F6A 178.3(6) yes
F5A P2A F6A 92.5(6) yes
C1 N1 C2 111.8(4) yes
C1 N1 C10 125.3(4) yes
C2 N1 C10 122.6(4) yes
C1 N2 C4 118.2(4) yes
C3 N2 C4 130.8(4) yes
C1 N2 C3 110.7(4) yes
Ir1 N3 C4 116.9(3) yes
Ir1 N3 C8 125.4(3) yes
C4 N3 C8 117.6(4) yes
C10 N4 C14 116.8(4) yes
N1 C1 N2 103.2(4) yes
Ir1 C1 N2 116.5(3) yes
Ir1 C1 N1 139.8(4) yes
N1 C2 C3 107.9(4) yes
N2 C3 C2 106.3(4) yes
N2 C4 N3 111.0(4) yes
N2 C4 C5 125.2(4) yes
N3 C4 C5 123.7(4) yes
C4 C5 C9 124.5(4) no
C6 C5 C9 119.7(4) no
C4 C5 C6 115.7(4) no
C5 C6 C7 121.3(5) no
C6 C7 C8 118.4(5) no
N3 C8 C7 122.7(4) yes
N1 C10 N4 114.0(4) yes
N4 C10 C11 125.8(5) yes
N1 C10 C11 120.2(4) yes
C10 C11 C15 122.2(4) no
C10 C11 C12 115.4(4) no
C12 C11 C15 122.4(4) no
C11 C12 C13 120.4(5) no
C12 C13 C14 119.7(5) no
N4 C14 C13 122.0(4) yes
C17 C16 C23 125.0(4) no
Ir1 C16 C17 69.5(3) yes
Ir1 C16 C23 115.2(3) yes
C16 C17 C18 122.6(4) no
Ir1 C17 C16 71.3(3) yes
Ir1 C17 C18 114.6(3) yes
C17 C18 C19 113.9(4) no
C18 C19 C20 113.2(4) no
Ir1 C20 C21 70.7(3) yes
Ir1 C20 C19 111.1(3) yes
C19 C20 C21 121.5(4) no
C20 C21 C22 122.7(4) no
Ir1 C21 C20 71.6(3) yes
Ir1 C21 C22 116.3(3) yes
C21 C22 C23 110.9(4) no
C16 C23 C22 111.6(4) no
C3 C2 H2 126.00 no
N1 C2 H2 126.00 no
N2 C3 H3 127.00 no
C2 C3 H3 127.00 no
C7 C6 H6 119.00 no
C5 C6 H6 119.00 no
C6 C7 H7 121.00 no
C8 C7 H7 121.00 no
N3 C8 H8 119.00 no
C7 C8 H8 119.00 no
H9A C9 H9C 109.00 no
C5 C9 H9A 109.00 no
C5 C9 H9B 109.00 no
C5 C9 H9C 109.00 no
H9A C9 H9B 110.00 no
H9B C9 H9C 110.00 no
C11 C12 H12 120.00 no
C13 C12 H12 120.00 no
C14 C13 H13 120.00 no
C12 C13 H13 120.00 no
C13 C14 H14 119.00 no
N4 C14 H14 119.00 no
H15B C15 H15C 110.00 no
C11 C15 H15C 109.00 no
C11 C15 H15A 109.00 no
C11 C15 H15B 110.00 no
H15A C15 H15B 109.00 no
H15A C15 H15C 109.00 no
C17 C16 H16 113.00 no
Ir1 C16 H16 113.00 no
C23 C16 H16 113.00 no
Ir1 C17 H17 114.00 no
C16 C17 H17 114.00 no
C18 C17 H17 114.00 no
C17 C18 H18B 109.00 no
C19 C18 H18A 109.00 no
C17 C18 H18A 109.00 no
H18A C18 H18B 108.00 no
C19 C18 H18B 109.00 no
C18 C19 H19A 109.00 no
H19A C19 H19B 108.00 no
C20 C19 H19B 109.00 no
C18 C19 H19B 109.00 no
C20 C19 H19A 109.00 no
C21 C20 H20 115.00 no
C19 C20 H20 115.00 no
Ir1 C20 H20 115.00 no
C22 C21 H21 113.00 no
Ir1 C21 H21 113.00 no
C20 C21 H21 113.00 no
C23 C22 H22B 109.00 no
C21 C22 H22A 109.00 no
C21 C22 H22B 109.00 no
C23 C22 H22A 110.00 no
H22A C22 H22B 108.00 no
C16 C23 H23B 109.00 no
C16 C23 H23A 109.00 no
H23A C23 H23B 108.00 no
C22 C23 H23A 109.00 no
C22 C23 H23B 109.00 no
P1 C24 H24B 109.00 no
P1 C24 H24A 109.00 no
H24A C24 H24C 110.00 no
P1 C24 H24C 110.00 no
H24A C24 H24B 109.00 no
H24B C24 H24C 109.00 no
P1 C25 H25C 110.00 no
P1 C25 H25A 109.00 no
P1 C25 H25B 109.00 no
H25B C25 H25C 109.00 no
H25A C25 H25B 109.00 no
H25A C25 H25C 110.00 no
H26B C26 H26C 109.00 no
P1 C26 H26A 109.00 no
P1 C26 H26B 109.00 no
P1 C26 H26C 110.00 no
H26A C26 H26B 109.00 no
H26A C26 H26C 109.00 no

loop_
_geom_bond_atom_site_label_1
_geom_bond_atom_site_label_2
_geom_bond_distance
_geom_bond_publ_flag
Ir1 P1 2.3590(12) yes
Ir1 N3 2.118(4) yes
Ir1 C1 1.985(5) yes
Ir1 C16 2.148(5) yes
Ir1 C17 2.124(5) yes
Ir1 C20 2.196(5) yes
Ir1 C21 2.184(5) yes
P1 C24 1.809(5) yes
P1 C25 1.818(5) yes
P1 C26 1.805(5) yes
P2 F3 1.594(6) yes
P2 F1 1.586(6) yes
P2 F2 1.590(6) yes
P2 F6 1.582(7) yes
P2 F4 1.581(7) yes
P2 F5 1.553(8) yes
P2A F1A 1.587(7) yes
P2A F4A 1.582(9) yes
P2A F2A 1.590(7) yes
P2A F3A 1.594(6) yes
P2A F5A 1.553(7) yes
P2A F6A 1.581(10) yes
N1 C1 1.356(6) yes
N1 C10 1.437(6) yes
N1 C2 1.393(6) yes
N2 C3 1.411(6) yes
N2 C1 1.389(6) yes
N2 C4 1.397(6) yes
N3 C8 1.352(6) yes
N3 C4 1.358(6) yes
N4 C14 1.348(6) yes
N4 C10 1.332(6) yes
C2 C3 1.329(7) no
C4 C5 1.394(7) no
C5 C6 1.392(7) no
C5 C9 1.498(7) no
C6 C7 1.390(7) no
C7 C8 1.364(7) no
C10 C11 1.390(7) no
C11 C12 1.395(7) no
C11 C15 1.503(7) no
C12 C13 1.360(7) no
C13 C14 1.385(7) no
C16 C23 1.506(7) no
C16 C17 1.432(7) no
C17 C18 1.532(7) no
C18 C19 1.530(7) no
C19 C20 1.517(7) no
C20 C21 1.414(7) no
C21 C22 1.517(7) no
C22 C23 1.515(7) no
C2 H2 0.9500 no
C3 H3 0.9500 no
C6 H6 0.9500 no
C7 H7 0.9500 no
C8 H8 0.9500 no
C9 H9C 0.9800 no
C9 H9A 0.9800 no
C9 H9B 0.9800 no
C12 H12 0.9500 no
C13 H13 0.9500 no
C14 H14 0.9500 no
C15 H15C 0.9800 no
C15 H15A 0.9800 no
C15 H15B 0.9800 no
C16 H16 1.0000 no
C17 H17 1.0000 no
C18 H18A 0.9900 no
C18 H18B 0.9900 no
C19 H19B 0.9900 no
C19 H19A 0.9900 no
C20 H20 1.0000 no
C21 H21 1.0000 no
C22 H22A 0.9900 no
C22 H22B 0.9900 no
C23 H23B 0.9900 no
C23 H23A 0.9900 no
C24 H24A 0.9800 no
C24 H24B 0.9800 no
C24 H24C 0.9800 no
C25 H25A 0.9800 no
C25 H25C 0.9800 no
C25 H25B 0.9800 no
C26 H26B 0.9800 no
C26 H26C 0.9800 no
C26 H26A 0.9800 no

loop_
_geom_hbond_atom_site_label_D
_geom_hbond_atom_site_label_H
_geom_hbond_atom_site_label_A
_geom_hbond_distance_DH
_geom_hbond_distance_HA
_geom_hbond_distance_DA
_geom_hbond_angle_DHA
_geom_hbond_site_symmetry_A
_geom_hbond_publ_flag
C7 H7 F1 0.9500 2.3600 3.285(7) 165.00 1_445 yes
C9 H9B F3 0.9800 2.2400 3.211(7) 171.00 2_766 yes
C15 H15C F5 0.9800 2.4400 3.183(8) 132.00 . yes
C17 H17 N4 1.0000 2.5600 3.402(6) 141.00 . yes
C25 H25A N4 0.9800 2.6000 3.497(6) 152.00 2_666 yes

loop_
_geom_torsion_atom_site_label_1
_geom_torsion_atom_site_label_2
_geom_torsion_atom_site_label_3
_geom_torsion_atom_site_label_4
_geom_torsion
_geom_torsion_publ_flag
N3 Ir1 P1 C24 -59.0(2) no
N3 Ir1 P1 C25 58.8(2) no
N3 Ir1 P1 C26 179.4(2) no
C1 Ir1 P1 C24 -135.7(2) no
C1 Ir1 P1 C25 -17.9(2) no
C1 Ir1 P1 C26 102.7(2) no
C16 Ir1 P1 C24 137.1(2) no
C16 Ir1 P1 C25 -105.1(3) no
C16 Ir1 P1 C26 15.5(3) no
C17 Ir1 P1 C24 121.4(2) no
C17 Ir1 P1 C25 -120.9(2) no
C17 Ir1 P1 C26 -0.2(2) no
C20 Ir1 P1 C24 40.6(2) no
C20 Ir1 P1 C25 158.4(2) no
C20 Ir1 P1 C26 -81.0(2) no
C21 Ir1 P1 C24 31.0(2) no
C21 Ir1 P1 C25 148.7(2) no
C21 Ir1 P1 C26 -90.6(2) no
P1 Ir1 N3 C4 -94.6(3) no
P1 Ir1 N3 C8 88.5(4) no
C1 Ir1 N3 C4 -4.5(3) no
C1 Ir1 N3 C8 178.5(4) no
C16 Ir1 N3 C4 68.2(4) no
C16 Ir1 N3 C8 -108.7(4) no
C20 Ir1 N3 C4 176.2(3) no
C20 Ir1 N3 C8 -0.7(4) no
C21 Ir1 N3 C4 139.7(3) no
C21 Ir1 N3 C8 -37.2(4) no
P1 Ir1 C1 N1 -80.5(5) no
P1 Ir1 C1 N2 90.4(3) no
N3 Ir1 C1 N1 -171.0(5) no
N3 Ir1 C1 N2 -0.1(3) no
C16 Ir1 C1 N1 51.1(5) no
C16 Ir1 C1 N2 -138.0(3) no
C17 Ir1 C1 N1 14.7(5) no
C17 Ir1 C1 N2 -174.4(3) no
C21 Ir1 C1 N1 117.3(5) no
C21 Ir1 C1 N2 -71.9(4) no
P1 Ir1 C16 C17 -25.3(3) no
P1 Ir1 C16 C23 -145.4(3) no
N3 Ir1 C16 C17 178.0(3) no
N3 Ir1 C16 C23 57.9(4) no
C1 Ir1 C16 C17 -113.6(3) no
C1 Ir1 C16 C23 126.4(4) no
C17 Ir1 C16 C23 -120.1(5) no
C20 Ir1 C16 C17 68.4(3) no
C20 Ir1 C16 C23 -51.7(4) no
C21 Ir1 C16 C17 101.6(3) no
C21 Ir1 C16 C23 -18.5(3) no
P1 Ir1 C17 C16 161.3(3) no
P1 Ir1 C17 C18 -80.6(3) no
C1 Ir1 C17 C16 70.0(3) no
C1 Ir1 C17 C18 -171.9(3) no
C16 Ir1 C17 C18 118.1(5) no
C20 Ir1 C17 C16 -110.4(3) no
C20 Ir1 C17 C18 7.7(3) no
C21 Ir1 C17 C16 -73.1(3) no
C21 Ir1 C17 C18 45.0(3) no
P1 Ir1 C20 C19 75.6(3) no
P1 Ir1 C20 C21 -167.1(3) no
N3 Ir1 C20 C19 166.0(3) no
N3 Ir1 C20 C21 -76.7(3) no
C16 Ir1 C20 C19 -56.1(3) no
C16 Ir1 C20 C21 61.2(3) no
C17 Ir1 C20 C19 -19.6(3) no
C17 Ir1 C20 C21 97.7(3) no
C21 Ir1 C20 C19 -117.3(5) no
P1 Ir1 C21 C20 15.9(3) no
P1 Ir1 C21 C22 134.0(3) no
N3 Ir1 C21 C20 106.4(3) no
N3 Ir1 C21 C22 -135.5(3) no
C1 Ir1 C21 C20 173.9(3) no
C1 Ir1 C21 C22 -68.0(5) no
C16 Ir1 C21 C20 -116.6(3) no
C16 Ir1 C21 C22 1.5(3) no
C17 Ir1 C21 C20 -78.4(3) no
C17 Ir1 C21 C22 39.7(3) no
C20 Ir1 C21 C22 118.1(5) no
C2 N1 C1 Ir1 168.2(4) no
C2 N1 C1 N2 -3.4(5) no
C10 N1 C1 Ir1 -5.0(7) no
C10 N1 C1 N2 -176.6(4) no
C1 N1 C2 C3 2.1(5) no
C10 N1 C2 C3 175.5(4) no
C1 N1 C10 N4 73.0(6) no
C1 N1 C10 C11 -109.3(5) no
C2 N1 C10 N4 -99.5(5) no
C2 N1 C10 C11 78.2(6) no
C3 N2 C1 Ir1 -170.5(3) no
C3 N2 C1 N1 3.5(5) no
C4 N2 C1 Ir1 4.7(5) no
C4 N2 C1 N1 178.7(4) no
C1 N2 C3 C2 -2.4(5) no
C4 N2 C3 C2 -176.7(4) no
C1 N2 C4 N3 -8.2(5) no
C1 N2 C4 C5 168.2(4) no
C3 N2 C4 N3 165.8(4) no
C3 N2 C4 C5 -17.8(7) no
Ir1 N3 C4 N2 8.0(4) no
Ir1 N3 C4 C5 -168.5(3) no
C8 N3 C4 N2 -174.8(4) no
C8 N3 C4 C5 8.7(6) no
Ir1 N3 C8 C7 173.4(4) no
C4 N3 C8 C7 -3.5(7) no
C14 N4 C10 N1 179.2(4) no
C14 N4 C10 C11 1.6(7) no
C10 N4 C14 C13 -1.3(7) no
N1 C2 C3 N2 0.2(5) no
N2 C4 C5 C6 176.9(4) no
N2 C4 C5 C9 -7.7(7) no
N3 C4 C5 C6 -7.2(7) no
N3 C4 C5 C9 168.3(4) no
C4 C5 C6 C7 0.5(7) no
C9 C5 C6 C7 -175.2(4) no
C5 C6 C7 C8 4.2(7) no
C6 C7 C8 N3 -2.7(7) no
N1 C10 C11 C12 -178.4(4) no
N1 C10 C11 C15 3.2(7) no
N4 C10 C11 C12 -0.9(7) no
N4 C10 C11 C15 -179.4(5) no
C10 C11 C12 C13 -0.1(7) no
C15 C11 C12 C13 178.4(5) no
C11 C12 C13 C14 0.2(7) no
C12 C13 C14 N4 0.5(7) no
Ir1 C16 C17 C18 -107.7(5) no
C23 C16 C17 Ir1 107.1(5) no
C23 C16 C17 C18 -0.7(8) no
Ir1 C16 C23 C22 32.4(5) no
C17 C16 C23 C22 -49.4(6) no
Ir1 C17 C18 C19 5.7(5) no
C16 C17 C18 C19 88.5(6) no
C17 C18 C19 C20 -22.6(6) no
C18 C19 C20 Ir1 28.3(5) no
C18 C19 C20 C21 -51.4(6) no
Ir1 C20 C21 C22 -110.0(4) no
C19 C20 C21 Ir1 103.4(4) no
C19 C20 C21 C22 -6.5(7) no
Ir1 C21 C22 C23 15.1(5) no
C20 C21 C22 C23 99.3(5) no
C21 C22 C23 C16 -29.7(5) no
